data_7222159
loop_
_publ_author_name
'Akopjan, A.V.'
'Serov, T.V.'
'Ardashnikova, E.I.'
'Dolgikh, V.A.'
'Lightfoot, P.'

_publ_section_title
;
 A new anion conductive bismuth-vanadium oxyfluoride
;
_journal_name_full 'Journal of Materials Chemistry'
_journal_page_first 1490
_journal_page_last 1494
_journal_volume 12
_journal_year 2002
_chemical_formula_sum 'Bi2 F O5 V'
_chemical_name_systematic 'Bi2 V O5 F'
_space_group_IT_number 107
_symmetry_space_group_name_Hall 'I 4 -2'
_symmetry_space_group_name_H-M 'I 4 m m'
_cell_angle_alpha 90
_cell_angle_beta 90
_cell_angle_gamma 90
_cell_formula_units_Z 2
_cell_length_a 3.86042
_cell_length_b 3.86042
_cell_length_c 15.6834
_cell_volume 233.727
_citation_journal_id_ASTM JMACEP
_cod_data_source_file Akopjan_JMACEP_2002_705.cif
_cod_data_source_block Bi2F1O5V1
_cod_original_cell_volume 233.7272
_cod_original_formula_sum 'Bi2 F1 O5 V1'
_cod_database_code 7222159

loop_
_symmetry_equiv_pos_as_xyz
x,y,z
-y,x,z
-x,-y,z
y,-x,z
-x,y,z
-y,-x,z
x,-y,z
y,x,z
x+1/2,y+1/2,z+1/2
-y+1/2,x+1/2,z+1/2
-x+1/2,-y+1/2,z+1/2
y+1/2,-x+1/2,z+1/2
-x+1/2,y+1/2,z+1/2
-y+1/2,-x+1/2,z+1/2
x+1/2,-y+1/2,z+1/2
y+1/2,x+1/2,z+1/2

loop_
_atom_site_label
_atom_site_type_symbol
_atom_site_fract_x
_atom_site_fract_y
_atom_site_fract_z
_atom_site_occupancy
_atom_site_U_iso_or_equiv
F2 F-1 0 0 0.102 0.25 0.0
F1 F-1 0 0.5 0.022 0.125 0.0
O3 O-2 0 0.5 0.235 1 0.0
Bi1 Bi+3 0 0 0.323 1 0.0
O4 O-2 0.095 0.095 0.89 0.1875 0.0
F3 F-1 0.095 0.095 0.89 0.0625 0.0
V1 V+5 0 0 0 1 0.0
O1 O-2 0 0.5 0.022 0.375 0.0
O2 O-2 0 0 0.102 0.75 0.0
F4 F-1 0 0.5 -0.021 0.125 0.0
Bi2 Bi+3 0 0 0.661 1 0.0
O5 O-2 0 0.5 -0.021 0.375 0.0
